data_4335018
loop_
_publ_author_name
'Feng Gao'
'Min-Xia Yao'
'Yu-Yang Li'
'Yi-Zhi Li'
'You Song'
'Jing-Lin Zuo'

_publ_section_title
;
 Syntheses, Structures, and Magnetic Properties of seven-coordinate
 Lanthanide Porphyrinate or Phthalocyaninate Complexes with Kl\"aui's
 Tripodal Ligand
;
_journal_name_full 'Inorganic Chemistry'
_journal_page_first 6407
_journal_page_last 6416
_journal_paper_doi 10.1021/ic400245n
_journal_volume 52
_journal_year 2013
_chemical_formula_sum 'C49 H51 Co N8 O9 P3 Tb'
_chemical_formula_weight 1206.74
_chemical_name_systematic
; 
 ? 
;
_space_group_IT_number 14
_symmetry_cell_setting monoclinic
_symmetry_space_group_name_Hall '-P 2ybc'
_symmetry_space_group_name_H-M 'P 1 21/c 1'
_atom_sites_solution_hydrogens geom
_atom_sites_solution_primary direct
_atom_sites_solution_secondary difmap
_audit_creation_method SHELXL-97
_cell_angle_alpha 90.00
_cell_angle_beta 107.531(3)
_cell_angle_gamma 90.00
_cell_formula_units_Z 4
_cell_length_a 11.9919(16)
_cell_length_b 23.3779(15)
_cell_length_c 19.4366(12)
_cell_measurement_reflns_used 9885
_cell_measurement_temperature 291(2)
_cell_measurement_theta_max 27.26
_cell_measurement_theta_min 2.36
_cell_volume 5195.9(8)
_computing_cell_refinement 'Bruker SMART'
_computing_data_collection 'Bruker SMART'
_computing_data_reduction 'Bruker SAINT'
_computing_molecular_graphics 'Bruker SHELXTL'
_computing_publication_material 'Bruker SHELXTL'
_computing_structure_refinement 'Bruker SHELXTL'
_computing_structure_solution 'Bruker SHELXTL'
_diffrn_ambient_temperature 291(2)
_diffrn_measured_fraction_theta_full 0.998
_diffrn_measured_fraction_theta_max 0.998
_diffrn_measurement_device_type 'Bruker APEX II CCD'
_diffrn_measurement_method '\f and \w scans'
_diffrn_radiation_monochromator graphite
_diffrn_radiation_source 'fine-focus sealed tube'
_diffrn_radiation_type MoK\a
_diffrn_radiation_wavelength 0.71073
_diffrn_reflns_av_R_equivalents 0.0196
_diffrn_reflns_av_sigmaI/netI 0.0777
_diffrn_reflns_limit_h_max 14
_diffrn_reflns_limit_h_min -14
_diffrn_reflns_limit_k_max 28
_diffrn_reflns_limit_k_min -28
_diffrn_reflns_limit_l_max 16
_diffrn_reflns_limit_l_min -23
_diffrn_reflns_number 40620
_diffrn_reflns_theta_full 26.00
_diffrn_reflns_theta_max 26.00
_diffrn_reflns_theta_min 1.40
_exptl_absorpt_coefficient_mu 1.823
_exptl_absorpt_correction_T_max 0.6898
_exptl_absorpt_correction_T_min 0.6292
_exptl_absorpt_correction_type multi-scan
_exptl_absorpt_process_details 'SADABS; Bruker, 2000'
_exptl_crystal_colour blue
_exptl_crystal_density_diffrn 1.543
_exptl_crystal_description block
_exptl_crystal_F_000 2440
_exptl_crystal_size_max 0.28
_exptl_crystal_size_mid 0.24
_exptl_crystal_size_min 0.22
_refine_diff_density_max 0.666
_refine_diff_density_min -0.637
_refine_diff_density_rms 0.142
_refine_ls_extinction_method none
_refine_ls_goodness_of_fit_ref 1.007
_refine_ls_hydrogen_treatment constr
_refine_ls_matrix_type fullcycle
_refine_ls_number_parameters 646
_refine_ls_number_reflns 10183
_refine_ls_number_restraints 0
_refine_ls_restrained_S_all 1.007
_refine_ls_R_factor_all 0.0575
_refine_ls_R_factor_gt 0.0529
_refine_ls_shift/su_max 0.000
_refine_ls_shift/su_mean 0.000
_refine_ls_structure_factor_coef Fsqd
_refine_ls_weighting_details 'calc w=1/[\s^2^(Fo^2^)+(0.0681P)^2^+0.0000P] where P=(Fo^2^+2Fc^2^)/3'
_refine_ls_weighting_scheme calc
_refine_ls_wR_factor_gt 0.1279
_refine_ls_wR_factor_ref 0.1288
_reflns_number_gt 7893
_reflns_number_total 10183
_reflns_threshold_expression >2sigma(I)
_cod_data_source_file ic400245n_si_002_6.cif
_cod_data_source_block 20120702a
_cod_database_code 4335018

loop_
_symmetry_equiv_pos_as_xyz
'x, y, z'
'-x, y+1/2, -z+1/2'
'-x, -y, -z'
'x, -y-1/2, z-1/2'

loop_
_atom_site_label
_atom_site_type_symbol
_atom_site_fract_x
_atom_site_fract_y
_atom_site_fract_z
_atom_site_U_iso_or_equiv
_atom_site_adp_type
_atom_site_occupancy
_atom_site_symmetry_multiplicity
_atom_site_calc_flag
_atom_site_refinement_flags
C1 C 0.5264(4) 0.69563(19) 1.0894(3) 0.0496(12) Uani 1 1 d .
H1 H 0.4986 0.7337 1.0975 0.060 Uiso 1 1 calc R
C2 C 0.6432(4) 0.6799(2) 1.0988(3) 0.0484(11) Uani 1 1 d .
H2 H 0.7103 0.7059 1.1141 0.058 Uiso 1 1 calc R
C3 C 0.6501(4) 0.62170(19) 1.0833(3) 0.0461(11) Uani 1 1 d .
H3 H 0.7214 0.6000 1.0865 0.055 Uiso 1 1 calc R
C4 C 0.5336(4) 0.59995(19) 1.0632(3) 0.0463(11) Uani 1 1 d .
H4 H 0.5112 0.5603 1.0491 0.056 Uiso 1 1 calc R
C5 C 0.4543(4) 0.64523(18) 1.0649(2) 0.0467(11) Uani 1 1 d .
H5 H 0.3692 0.6424 1.0542 0.056 Uiso 1 1 calc R
C6 C 0.4295(4) 0.84568(19) 0.9476(3) 0.0531(12) Uani 1 1 d .
H6A H 0.3725 0.8543 0.9725 0.064 Uiso 1 1 calc R
H6B H 0.3866 0.8394 0.8972 0.064 Uiso 1 1 calc R
C7 C 0.5058(4) 0.8979(2) 0.9520(3) 0.0592(13) Uani 1 1 d .
H7A H 0.5294 0.9005 0.9091 0.089 Uiso 1 1 calc R
H7B H 0.5738 0.8948 0.9934 0.089 Uiso 1 1 calc R
H7C H 0.4625 0.9316 0.9564 0.089 Uiso 1 1 calc R
C8 C 0.1989(4) 0.7294(2) 0.8945(3) 0.0562(13) Uani 1 1 d .
H8A H 0.1754 0.6901 0.8822 0.067 Uiso 1 1 calc R
H8B H 0.2072 0.7476 0.8514 0.067 Uiso 1 1 calc R
C9 C 0.1032(4) 0.7589(2) 0.9148(3) 0.0578(13) Uani 1 1 d .
H9A H 0.0817 0.7933 0.8868 0.087 Uiso 1 1 calc R
H9B H 0.1296 0.7685 0.9652 0.087 Uiso 1 1 calc R
H9C H 0.0366 0.7341 0.9055 0.087 Uiso 1 1 calc R
C10 C 0.7858(5) 0.79512(18) 0.9746(3) 0.0637(17) Uani 1 1 d .
H10A H 0.7108 0.8132 0.9520 0.076 Uiso 1 1 calc R
H10B H 0.8213 0.7880 0.9367 0.076 Uiso 1 1 calc R
C11 C 0.8614(4) 0.8383(2) 1.0253(3) 0.0629(15) Uani 1 1 d .
H11B H 0.9344 0.8209 1.0513 0.094 Uiso 1 1 calc R
H11C H 0.8221 0.8513 1.0588 0.094 Uiso 1 1 calc R
H11A H 0.8757 0.8703 0.9981 0.094 Uiso 1 1 calc R
C12 C 0.8811(4) 0.6425(2) 0.9418(3) 0.0543(12) Uani 1 1 d .
H12A H 0.9228 0.6784 0.9550 0.065 Uiso 1 1 calc R
H12B H 0.8523 0.6403 0.8896 0.065 Uiso 1 1 calc R
C13 C 0.9623(4) 0.5926(2) 0.9716(3) 0.0609(14) Uani 1 1 d .
H13A H 0.9236 0.5658 0.9942 0.091 Uiso 1 1 calc R
H13B H 1.0320 0.6063 1.0065 0.091 Uiso 1 1 calc R
H13C H 0.9825 0.5739 0.9330 0.091 Uiso 1 1 calc R
C14 C 0.6096(4) 0.5220(2) 0.8708(3) 0.0548(13) Uani 1 1 d .
H14A H 0.6371 0.5519 0.8453 0.066 Uiso 1 1 calc R
H14B H 0.5494 0.5011 0.8350 0.066 Uiso 1 1 calc R
C15 C 0.7094(4) 0.4818(2) 0.9011(3) 0.0594(14) Uani 1 1 d .
H15A H 0.6824 0.4431 0.8916 0.089 Uiso 1 1 calc R
H15B H 0.7404 0.4875 0.9522 0.089 Uiso 1 1 calc R
H15C H 0.7695 0.4889 0.8788 0.089 Uiso 1 1 calc R
C16 C 0.2819(4) 0.5545(2) 0.8487(3) 0.0511(12) Uani 1 1 d .
H16A H 0.3258 0.5234 0.8361 0.061 Uiso 1 1 calc R
H16B H 0.2544 0.5792 0.8069 0.061 Uiso 1 1 calc R
C17 C 0.1776(4) 0.5301(2) 0.8676(3) 0.0541(12) Uani 1 1 d .
H17A H 0.1240 0.5604 0.8686 0.081 Uiso 1 1 calc R
H17B H 0.2037 0.5121 0.9141 0.081 Uiso 1 1 calc R
H17C H 0.1390 0.5023 0.8320 0.081 Uiso 1 1 calc R
C18 C 0.5648(4) 0.84741(18) 0.7656(3) 0.0439(11) Uani 1 1 d .
C19 C 0.6619(4) 0.88616(18) 0.7841(2) 0.0406(10) Uani 1 1 d .
C20 C 0.6682(4) 0.94530(18) 0.7987(3) 0.0484(11) Uani 1 1 d .
H20 H 0.6022 0.9669 0.7969 0.058 Uiso 1 1 calc R
C21 C 0.7809(4) 0.96963(19) 0.8161(3) 0.0502(12) Uani 1 1 d .
H21 H 0.7899 1.0086 0.8260 0.060 Uiso 1 1 calc R
C22 C 0.8782(4) 0.93713(19) 0.8186(3) 0.0503(12) Uani 1 1 d .
H22 H 0.9507 0.9551 0.8313 0.060 Uiso 1 1 calc R
C23 C 0.8732(4) 0.87816(18) 0.8031(3) 0.0454(11) Uani 1 1 d .
H23 H 0.9388 0.8567 0.8038 0.054 Uiso 1 1 calc R
C24 C 0.7607(4) 0.85482(18) 0.7866(3) 0.0449(11) Uani 1 1 d .
C25 C 0.7217(4) 0.79654(17) 0.7679(3) 0.0419(11) Uani 1 1 d .
C26 C 0.7569(4) 0.70325(16) 0.7348(3) 0.0375(10) Uani 1 1 d .
C27 C 0.8349(4) 0.66208(18) 0.7175(2) 0.0427(10) Uani 1 1 d .
C28 C 0.9543(4) 0.6653(2) 0.7218(3) 0.0476(11) Uani 1 1 d .
H28 H 1.0000 0.6966 0.7425 0.057 Uiso 1 1 calc R
C29 C 1.0005(4) 0.61933(19) 0.6936(3) 0.0474(11) Uani 1 1 d .
H29 H 1.0779 0.6204 0.6934 0.057 Uiso 1 1 calc R
C30 C 0.9318(4) 0.57209(19) 0.6659(3) 0.0504(12) Uani 1 1 d .
H30 H 0.9658 0.5413 0.6493 0.060 Uiso 1 1 calc R
C31 C 0.8124(4) 0.56867(19) 0.6617(3) 0.0479(11) Uani 1 1 d .
H31 H 0.7672 0.5367 0.6430 0.058 Uiso 1 1 calc R
C32 C 0.7668(4) 0.61556(18) 0.6869(3) 0.0424(10) Uani 1 1 d .
C33 C 0.6485(3) 0.62953(17) 0.6875(2) 0.0384(9) Uani 1 1 d .
C34 C 0.4458(4) 0.61325(17) 0.6422(2) 0.0418(10) Uani 1 1 d .
C35 C 0.3444(4) 0.58295(18) 0.5941(2) 0.0423(10) Uani 1 1 d .
C36 C 0.3426(4) 0.53019(19) 0.5556(3) 0.0483(11) Uani 1 1 d .
H36 H 0.4092 0.5085 0.5596 0.058 Uiso 1 1 calc R
C37 C 0.2311(4) 0.5145(2) 0.5115(3) 0.0475(11) Uani 1 1 d .
H37 H 0.2225 0.4809 0.4848 0.057 Uiso 1 1 calc R
C38 C 0.1345(4) 0.5475(2) 0.5068(3) 0.0504(12) Uani 1 1 d .
H38 H 0.0626 0.5347 0.4772 0.061 Uiso 1 1 calc R
C39 C 0.1369(4) 0.59862(19) 0.5433(3) 0.0477(11) Uani 1 1 d .
H39 H 0.0697 0.6202 0.5380 0.057 Uiso 1 1 calc R
C40 C 0.2486(4) 0.61628(19) 0.5895(2) 0.0441(11) Uani 1 1 d .
C41 C 0.2865(4) 0.66628(18) 0.6341(2) 0.0442(11) Uani 1 1 d .
C42 C 0.2495(4) 0.75679(17) 0.6704(2) 0.0403(10) Uani 1 1 d .
C43 C 0.1720(4) 0.8039(2) 0.6750(3) 0.0478(11) Uani 1 1 d .
C44 C 0.0485(4) 0.8075(2) 0.6491(3) 0.0487(11) Uani 1 1 d .
H44 H 0.0021 0.7774 0.6251 0.058 Uiso 1 1 calc R
C45 C 0.0019(4) 0.8593(2) 0.6623(3) 0.0541(13) Uani 1 1 d .
H45 H -0.0789 0.8639 0.6474 0.065 Uiso 1 1 calc R
C46 C 0.0726(4) 0.9052(2) 0.6974(3) 0.0538(12) Uani 1 1 d .
H46 H 0.0362 0.9389 0.7040 0.065 Uiso 1 1 calc R
C47 C 0.1963(4) 0.90254(19) 0.7231(3) 0.0474(11) Uani 1 1 d .
H47 H 0.2427 0.9326 0.7471 0.057 Uiso 1 1 calc R
C48 C 0.2427(4) 0.84921(19) 0.7088(3) 0.0440(11) Uani 1 1 d .
C49 C 0.3640(4) 0.83006(18) 0.7257(2) 0.0417(10) Uani 1 1 d .
Co1 Co 0.54604(5) 0.66511(2) 0.99304(3) 0.04123(15) Uani 1 1 d .
N1 N 0.6026(3) 0.79295(11) 0.7578(2) 0.0359(8) Uani 1 1 d .
N2 N 0.7944(3) 0.75552(14) 0.76100(19) 0.0416(8) Uani 1 1 d .
N3 N 0.6475(3) 0.68194(14) 0.71800(19) 0.0409(8) Uani 1 1 d .
N4 N 0.5538(3) 0.59668(14) 0.6548(2) 0.0436(9) Uani 1 1 d .
N5 N 0.4044(3) 0.66225(15) 0.6655(2) 0.0442(9) Uani 1 1 d .
N6 N 0.2140(3) 0.70774(13) 0.6391(2) 0.0428(9) Uani 1 1 d .
N7 N 0.3634(3) 0.77407(15) 0.7049(2) 0.0417(8) Uani 1 1 d .
N8 N 0.4540(3) 0.86359(14) 0.7532(2) 0.0405(8) Uani 1 1 d .
O1 O 0.4867(3) 0.79285(11) 0.97646(19) 0.0496(8) Uani 1 1 d .
O2 O 0.3104(3) 0.72915(14) 0.94793(18) 0.0510(8) Uani 1 1 d .
O3 O 0.4177(2) 0.74184(12) 0.85710(16) 0.0440(7) Uani 1 1 d .
O4 O 0.7628(3) 0.74108(13) 1.00086(17) 0.0510(8) Uani 1 1 d .
O5 O 0.7849(3) 0.63960(13) 0.97184(18) 0.0517(8) Uani 1 1 d .
O6 O 0.6627(3) 0.70561(11) 0.87668(18) 0.0459(8) Uani 1 1 d .
O7 O 0.5560(3) 0.54868(13) 0.91715(17) 0.0502(8) Uani 1 1 d .
O8 O 0.3552(2) 0.58550(12) 0.90574(17) 0.0478(8) Uani 1 1 d .
O9 O 0.4698(3) 0.62569(11) 0.82763(16) 0.0457(7) Uani 1 1 d .
P1 P 0.43581(10) 0.73401(5) 0.93610(7) 0.0426(3) Uani 1 1 d .
P2 P 0.69005(10) 0.69045(5) 0.95391(7) 0.0435(3) Uani 1 1 d .
P3 P 0.48130(10) 0.60661(5) 0.90302(7) 0.0428(3) Uani 1 1 d .
Tb1 Tb 0.504916(17) 0.708698(8) 0.776530(12) 0.03878(9) Uani 1 1 d .

loop_
_atom_site_aniso_label
_atom_site_aniso_U_11
_atom_site_aniso_U_22
_atom_site_aniso_U_33
_atom_site_aniso_U_23
_atom_site_aniso_U_13
_atom_site_aniso_U_12
C1 0.058(3) 0.043(2) 0.048(3) -0.004(2) 0.018(3) -0.007(2)
C2 0.052(3) 0.055(3) 0.035(3) 0.010(2) 0.009(2) -0.014(2)
C3 0.045(2) 0.050(2) 0.043(3) 0.012(2) 0.015(2) -0.003(2)
C4 0.055(3) 0.046(2) 0.037(3) 0.011(2) 0.012(2) -0.013(2)
C5 0.049(3) 0.048(2) 0.042(3) 0.009(2) 0.011(2) -0.012(2)
C6 0.055(3) 0.053(3) 0.054(3) -0.005(2) 0.022(3) -0.006(2)
C7 0.059(3) 0.054(3) 0.064(4) 0.012(3) 0.017(3) 0.008(2)
C8 0.052(3) 0.060(3) 0.059(4) -0.014(3) 0.021(3) -0.010(2)
C9 0.046(3) 0.063(3) 0.065(4) -0.012(3) 0.017(3) 0.010(2)
C10 0.062(3) 0.050(3) 0.059(4) 0.011(2) -0.013(3) -0.012(2)
C11 0.056(3) 0.051(3) 0.065(4) 0.013(3) -0.007(3) -0.013(2)
C12 0.058(3) 0.052(3) 0.054(3) 0.014(2) 0.018(3) 0.010(2)
C13 0.053(3) 0.061(3) 0.065(4) -0.013(3) 0.013(3) 0.010(2)
C14 0.063(3) 0.053(3) 0.053(3) -0.013(2) 0.024(3) 0.002(2)
C15 0.051(3) 0.050(3) 0.080(4) -0.005(3) 0.026(3) -0.009(2)
C16 0.051(3) 0.050(3) 0.051(3) -0.006(2) 0.013(2) -0.016(2)
C17 0.054(3) 0.054(3) 0.054(3) -0.010(2) 0.014(2) -0.011(2)
C18 0.043(2) 0.043(2) 0.045(3) -0.014(2) 0.013(2) 0.0003(19)
C19 0.046(2) 0.040(2) 0.037(3) -0.0087(19) 0.014(2) -0.0024(18)
C20 0.058(3) 0.040(2) 0.047(3) -0.010(2) 0.016(2) -0.010(2)
C21 0.053(3) 0.045(2) 0.053(3) -0.011(2) 0.016(2) -0.016(2)
C22 0.045(2) 0.047(2) 0.057(3) -0.014(2) 0.013(2) -0.012(2)
C23 0.048(2) 0.044(2) 0.042(3) -0.011(2) 0.011(2) -0.013(2)
C24 0.053(3) 0.043(2) 0.037(3) -0.007(2) 0.011(2) -0.010(2)
C25 0.043(2) 0.042(2) 0.037(3) 0.0043(19) 0.008(2) -0.0143(18)
C26 0.039(2) 0.039(2) 0.031(3) 0.0041(18) 0.007(2) 0.0054(17)
C27 0.046(2) 0.043(2) 0.040(3) 0.006(2) 0.015(2) 0.0107(19)
C28 0.045(2) 0.048(2) 0.049(3) 0.010(2) 0.014(2) 0.012(2)
C29 0.044(2) 0.052(3) 0.045(3) 0.010(2) 0.011(2) 0.017(2)
C30 0.050(3) 0.047(2) 0.053(3) -0.005(2) 0.013(2) 0.021(2)
C31 0.046(2) 0.045(2) 0.054(3) -0.011(2) 0.017(2) 0.007(2)
C32 0.046(2) 0.040(2) 0.039(3) 0.006(2) 0.009(2) 0.0059(19)
C33 0.039(2) 0.041(2) 0.033(2) 0.0003(19) 0.0080(19) 0.0065(17)
C34 0.044(2) 0.038(2) 0.041(3) -0.003(2) 0.009(2) -0.0102(18)
C35 0.051(2) 0.043(2) 0.035(3) -0.009(2) 0.015(2) -0.013(2)
C36 0.053(3) 0.050(2) 0.042(3) -0.016(2) 0.013(2) -0.020(2)
C37 0.052(3) 0.049(2) 0.040(3) -0.009(2) 0.013(2) -0.019(2)
C38 0.050(3) 0.053(3) 0.042(3) -0.007(2) 0.004(2) -0.014(2)
C39 0.050(3) 0.049(2) 0.041(3) 0.007(2) 0.010(2) 0.008(2)
C40 0.049(3) 0.049(2) 0.033(3) -0.008(2) 0.010(2) -0.016(2)
C41 0.048(2) 0.047(2) 0.038(3) 0.005(2) 0.014(2) -0.014(2)
C42 0.042(2) 0.042(2) 0.036(3) 0.010(2) 0.011(2) -0.0064(18)
C43 0.042(2) 0.056(3) 0.048(3) 0.005(2) 0.017(2) 0.005(2)
C44 0.044(2) 0.050(2) 0.048(3) 0.007(2) 0.009(2) 0.009(2)
C45 0.046(3) 0.055(3) 0.055(3) 0.011(2) 0.007(2) 0.016(2)
C46 0.055(3) 0.049(3) 0.058(3) 0.013(2) 0.019(3) 0.020(2)
C47 0.041(2) 0.050(2) 0.048(3) 0.008(2) 0.009(2) 0.013(2)
C48 0.043(2) 0.047(2) 0.041(3) 0.009(2) 0.012(2) 0.012(2)
C49 0.045(2) 0.044(2) 0.036(3) 0.010(2) 0.012(2) 0.0159(19)
Co1 0.0434(3) 0.0441(3) 0.0353(4) 0.0082(3) 0.0103(3) -0.0107(2)
N1 0.0372(18) 0.0280(16) 0.043(2) -0.0057(14) 0.0134(17) -0.0021(13)
N2 0.0387(18) 0.0450(19) 0.039(2) -0.0061(17) 0.0080(16) -0.0081(15)
N3 0.0436(19) 0.0420(19) 0.036(2) -0.0068(16) 0.0110(17) -0.0097(16)
N4 0.048(2) 0.0414(19) 0.042(2) -0.0102(17) 0.0152(18) -0.0068(16)
N5 0.047(2) 0.0444(19) 0.042(2) -0.0090(17) 0.0150(18) -0.0085(16)
N6 0.0391(19) 0.050(2) 0.038(2) -0.0073(16) 0.0098(18) -0.0107(15)
N7 0.0390(19) 0.0442(18) 0.041(2) 0.0083(18) 0.0112(17) 0.0047(16)
N8 0.0413(19) 0.0384(18) 0.042(2) 0.0082(16) 0.0119(17) 0.0108(15)
O1 0.0551(19) 0.0473(18) 0.048(2) -0.0110(14) 0.0180(17) -0.0123(13)
O2 0.0418(16) 0.0540(17) 0.055(2) 0.0142(17) 0.0111(15) 0.0096(15)
O3 0.0482(17) 0.0452(16) 0.0390(18) 0.0090(14) 0.0137(14) 0.0135(13)
O4 0.0520(18) 0.0528(18) 0.049(2) -0.0137(16) 0.0163(16) -0.0210(15)
O5 0.0476(17) 0.0589(18) 0.048(2) 0.0103(16) 0.0133(15) 0.0047(15)
O6 0.0475(18) 0.0524(18) 0.0361(19) 0.0108(13) 0.0100(15) -0.0154(13)
O7 0.0579(18) 0.0518(17) 0.0385(19) -0.0081(15) 0.0111(15) 0.0094(15)
O8 0.0440(16) 0.0479(16) 0.048(2) -0.0075(15) 0.0087(14) -0.0156(13)
O9 0.0618(19) 0.0411(15) 0.0360(18) -0.0071(13) 0.0175(15) -0.0178(14)
P1 0.0441(6) 0.0463(6) 0.0373(7) -0.0105(5) 0.0121(5) 0.0089(5)
P2 0.0432(6) 0.0441(6) 0.0408(7) 0.0083(5) 0.0094(5) -0.0103(5)
P3 0.0468(6) 0.0410(6) 0.0400(7) 0.0090(5) 0.0120(5) -0.0111(5)
Tb1 0.03970(13) 0.04047(13) 0.03547(16) 0.00769(8) 0.01025(11) -0.00894(8)

loop_
_atom_type_symbol
_atom_type_description
_atom_type_scat_dispersion_real
_atom_type_scat_dispersion_imag
_atom_type_scat_source
C C 0.0033 0.0016 'International Tables Vol C Tables 4.2.6.8 and 6.1.1.4'
H H 0.0000 0.0000 'International Tables Vol C Tables 4.2.6.8 and 6.1.1.4'
N N 0.0061 0.0033 'International Tables Vol C Tables 4.2.6.8 and 6.1.1.4'
O O 0.0106 0.0060 'International Tables Vol C Tables 4.2.6.8 and 6.1.1.4'
P P 0.1023 0.0942 'International Tables Vol C Tables 4.2.6.8 and 6.1.1.4'
Co Co 0.3494 0.9721 'International Tables Vol C Tables 4.2.6.8 and 6.1.1.4'
Tb Tb -0.1723 4.1537 'International Tables Vol C Tables 4.2.6.8 and 6.1.1.4'

loop_
_geom_angle_atom_site_label_1
_geom_angle_atom_site_label_2
_geom_angle_atom_site_label_3
_geom_angle
C2 C1 C5 107.5(4)
C2 C1 Co1 69.4(3)
C5 C1 Co1 69.2(3)
C2 C1 H1 126.2
C5 C1 H1 126.2
Co1 C1 H1 126.2
C3 C2 C1 110.4(4)
C3 C2 Co1 71.1(3)
C1 C2 Co1 70.9(3)
C3 C2 H2 124.8
C1 C2 H2 124.8
Co1 C2 H2 124.8
C2 C3 C4 106.8(4)
C2 C3 Co1 69.5(3)
C4 C3 Co1 69.8(3)
C2 C3 H3 126.6
C4 C3 H3 126.6
Co1 C3 H3 126.6
C3 C4 C5 109.5(4)
C3 C4 Co1 70.2(2)
C5 C4 Co1 69.7(2)
C3 C4 H4 125.2
C5 C4 H4 125.2
Co1 C4 H4 125.2
C4 C5 C1 105.8(4)
C4 C5 Co1 70.0(3)
C1 C5 Co1 69.9(3)
C4 C5 H5 127.1
C1 C5 H5 127.1
Co1 C5 H5 127.1
O1 C6 C7 117.4(4)
O1 C6 H6A 107.9
C7 C6 H6A 107.9
O1 C6 H6B 107.9
C7 C6 H6B 107.9
H6A C6 H6B 107.2
C6 C7 H7A 109.5
C6 C7 H7B 109.5
H7A C7 H7B 109.5
C6 C7 H7C 109.5
H7A C7 H7C 109.5
H7B C7 H7C 109.5
O2 C8 C9 115.9(4)
O2 C8 H8A 108.3
C9 C8 H8A 108.3
O2 C8 H8B 108.3
C9 C8 H8B 108.3
H8A C8 H8B 107.4
C8 C9 H9A 109.5
C8 C9 H9B 109.5
H9A C9 H9B 109.5
C8 C9 H9C 109.5
H9A C9 H9C 109.5
H9B C9 H9C 109.5
O4 C10 C11 120.2(5)
O4 C10 H10A 107.3
C11 C10 H10A 107.3
O4 C10 H10B 107.3
C11 C10 H10B 107.3
H10A C10 H10B 106.9
C10 C11 H11B 109.5
C10 C11 H11C 109.5
H11B C11 H11C 109.5
C10 C11 H11A 109.5
H11B C11 H11A 109.5
H11C C11 H11A 109.5
O5 C12 C13 107.9(4)
O5 C12 H12A 110.1
C13 C12 H12A 110.1
O5 C12 H12B 110.1
C13 C12 H12B 110.1
H12A C12 H12B 108.4
C12 C13 H13A 109.5
C12 C13 H13B 109.5
H13A C13 H13B 109.5
C12 C13 H13C 109.5
H13A C13 H13C 109.5
H13B C13 H13C 109.5
O7 C14 C15 119.6(4)
O7 C14 H14A 107.4
C15 C14 H14A 107.4
O7 C14 H14B 107.4
C15 C14 H14B 107.4
H14A C14 H14B 107.0
C14 C15 H15A 109.5
C14 C15 H15B 109.5
H15A C15 H15B 109.5
C14 C15 H15C 109.5
H15A C15 H15C 109.5
H15B C15 H15C 109.5
O8 C16 C17 111.8(4)
O8 C16 H16A 109.3
C17 C16 H16A 109.3
O8 C16 H16B 109.3
C17 C16 H16B 109.3
H16A C16 H16B 107.9
C16 C17 H17A 109.5
C16 C17 H17B 109.5
H17A C17 H17B 109.5
C16 C17 H17C 109.5
H17A C17 H17C 109.5
H17B C17 H17C 109.5
N8 C18 N1 125.9(3)
N8 C18 C19 123.8(3)
N1 C18 C19 110.1(3)
C24 C19 C20 121.3(4)
C24 C19 C18 107.3(4)
C20 C19 C18 131.4(4)
C19 C20 C21 115.7(4)
C19 C20 H20 122.2
C21 C20 H20 122.2
C22 C21 C20 121.7(4)
C22 C21 H21 119.2
C20 C21 H21 119.2
C21 C22 C23 123.4(4)
C21 C22 H22 118.3
C23 C22 H22 118.3
C24 C23 C22 113.9(4)
C24 C23 H23 123.0
C22 C23 H23 123.0
C19 C24 C23 124.0(4)
C19 C24 C25 106.3(4)
C23 C24 C25 129.7(4)
N2 C25 N1 128.4(3)
N2 C25 C24 122.1(4)
N1 C25 C24 109.5(4)
N2 C26 N3 128.0(3)
N2 C26 C27 121.7(4)
N3 C26 C27 110.3(3)
C32 C27 C28 121.7(4)
C32 C27 C26 106.5(4)
C28 C27 C26 131.6(4)
C29 C28 C27 116.8(4)
C29 C28 H28 121.6
C27 C28 H28 121.6
C30 C29 C28 120.4(4)
C30 C29 H29 119.8
C28 C29 H29 119.8
C29 C30 C31 122.8(4)
C29 C30 H30 118.6
C31 C30 H30 118.6
C32 C31 C30 116.0(4)
C32 C31 H31 122.0
C30 C31 H31 122.0
C31 C32 C27 122.2(4)
C31 C32 C33 132.1(4)
C27 C32 C33 105.7(4)
N4 C33 N3 126.5(3)
N4 C33 C32 123.2(3)
N3 C33 C32 109.9(3)
N4 C34 N5 128.4(3)
N4 C34 C35 124.1(4)
N5 C34 C35 107.3(3)
C40 C35 C36 125.0(4)
C40 C35 C34 106.5(4)
C36 C35 C34 128.5(4)
C37 C36 C35 113.9(4)
C37 C36 H36 123.1
C35 C36 H36 123.1
C38 C37 C36 121.6(4)
C38 C37 H37 119.2
C36 C37 H37 119.2
C37 C38 C39 124.3(4)
C37 C38 H38 117.8
C39 C38 H38 117.8
C38 C39 C40 116.2(4)
C38 C39 H39 121.9
C40 C39 H39 121.9
C35 C40 C39 119.0(4)
C35 C40 C41 108.4(4)
C39 C40 C41 132.5(4)
N6 C41 N5 129.2(3)
N6 C41 C40 122.8(4)
N5 C41 C40 108.0(4)
N6 C42 N7 128.0(3)
N6 C42 C43 124.4(4)
N7 C42 C43 107.6(3)
C48 C43 C44 123.1(4)
C48 C43 C42 107.1(4)
C44 C43 C42 129.7(4)
C45 C44 C43 115.0(5)
C45 C44 H44 122.5
C43 C44 H44 122.5
C44 C45 C46 122.4(4)
C44 C45 H45 118.8
C46 C45 H45 118.8
C45 C46 C47 123.5(4)
C45 C46 H46 118.3
C47 C46 H46 118.3
C46 C47 C48 113.4(4)
C46 C47 H47 123.3
C48 C47 H47 123.3
C43 C48 C47 122.6(4)
C43 C48 C49 107.3(4)
C47 C48 C49 130.1(4)
N8 C49 N7 128.5(3)
N8 C49 C48 123.3(3)
N7 C49 C48 108.1(3)
C2 Co1 C5 67.78(18)
C2 Co1 C4 66.41(18)
C5 Co1 C4 40.30(17)
C2 Co1 C1 39.64(19)
C5 Co1 C1 40.96(17)
C4 Co1 C1 67.14(18)
C2 Co1 C3 39.46(18)
C5 Co1 C3 68.24(18)
C4 Co1 C3 40.06(17)
C1 Co1 C3 67.13(19)
C2 Co1 P1 117.36(13)
C5 Co1 P1 98.32(13)
C4 Co1 P1 136.65(13)
C1 Co1 P1 89.31(14)
C3 Co1 P1 155.67(13)
C2 Co1 P2 91.91(13)
C5 Co1 P2 159.60(13)
C4 Co1 P2 130.68(13)
C1 Co1 P2 122.64(13)
C3 Co1 P2 95.15(12)
P1 Co1 P2 92.61(5)
C2 Co1 P3 149.91(13)
C5 Co1 P3 105.54(12)
C4 Co1 P3 89.32(13)
C1 Co1 P3 146.15(13)
C3 Co1 P3 110.45(13)
P1 Co1 P3 92.39(5)
P2 Co1 P3 91.07(5)
C18 N1 C25 106.7(2)
C18 N1 Tb1 123.9(2)
C25 N1 Tb1 124.33(17)
C25 N2 C26 122.6(3)
C26 N3 C33 107.6(2)
C26 N3 Tb1 124.6(2)
C33 N3 Tb1 122.74(19)
C34 N4 C33 124.3(3)
C41 N5 C34 109.8(3)
C41 N5 Tb1 123.0(2)
C34 N5 Tb1 122.7(2)
C42 N6 C41 123.1(3)
C49 N7 C42 109.7(3)
C49 N7 Tb1 119.9(2)
C42 N7 Tb1 121.1(2)
C49 N8 C18 123.9(2)
C6 O1 P1 118.4(2)
C8 O2 P1 127.9(2)
P1 O3 Tb1 135.51(16)
C10 O4 P2 126.1(2)
C12 O5 P2 118.4(2)
P2 O6 Tb1 138.56(19)
C14 O7 P3 127.4(2)
C16 O8 P3 120.6(2)
P3 O9 Tb1 134.91(16)
O3 P1 O2 107.80(18)
O3 P1 O1 108.19(19)
O2 P1 O1 103.10(18)
O3 P1 Co1 119.55(12)
O2 P1 Co1 109.32(13)
O1 P1 Co1 107.65(13)
O6 P2 O4 108.67(17)
O6 P2 O5 108.82(18)
O4 P2 O5 101.31(18)
O6 P2 Co1 117.70(14)
O4 P2 Co1 111.14(13)
O5 P2 Co1 107.91(12)
O9 P3 O7 107.56(17)
O9 P3 O8 108.25(18)
O7 P3 O8 102.58(17)
O9 P3 Co1 120.41(12)
O7 P3 Co1 110.41(12)
O8 P3 Co1 106.17(12)
O3 Tb1 O6 81.80(11)
O3 Tb1 O9 78.77(10)
O6 Tb1 O9 79.34(10)
O3 Tb1 N1 100.01(11)
O6 Tb1 N1 80.53(11)
O9 Tb1 N1 159.80(12)
O3 Tb1 N5 124.52(11)
O6 Tb1 N5 145.32(11)
O9 Tb1 N5 84.11(11)
N1 Tb1 N5 112.09(13)
O3 Tb1 N7 77.89(12)
O6 Tb1 N7 141.32(12)
O9 Tb1 N7 127.31(12)
N1 Tb1 N7 71.16(12)
N5 Tb1 N7 71.85(13)
O3 Tb1 N3 163.36(11)
O6 Tb1 N3 82.50(12)
O9 Tb1 N3 103.66(11)
N1 Tb1 N3 71.91(11)
N5 Tb1 N3 72.06(12)
N7 Tb1 N3 111.78(13)

loop_
_geom_bond_atom_site_label_1
_geom_bond_atom_site_label_2
_geom_bond_distance
C1 C2 1.406(7)
C1 C5 1.455(6)
C1 Co1 2.083(5)
C1 H1 0.9800
C2 C3 1.401(6)
C2 Co1 2.064(5)
C2 H2 0.9800
C3 C4 1.426(6)
C3 Co1 2.084(5)
C3 H3 0.9800
C4 C5 1.431(6)
C4 Co1 2.079(4)
C4 H4 0.9800
C5 Co1 2.074(4)
C5 H5 0.9800
C6 O1 1.442(5)
C6 C7 1.512(6)
C6 H6A 0.9700
C6 H6B 0.9700
C7 H7A 0.9600
C7 H7B 0.9600
C7 H7C 0.9600
C8 O2 1.425(5)
C8 C9 1.491(6)
C8 H8A 0.9700
C8 H8B 0.9700
C9 H9A 0.9600
C9 H9B 0.9600
C9 H9C 0.9600
C10 O4 1.420(5)
C10 C11 1.508(7)
C10 H10A 0.9700
C10 H10B 0.9700
C11 H11B 0.9600
C11 H11C 0.9600
C11 H11A 0.9600
C12 O5 1.444(5)
C12 C13 1.519(6)
C12 H12A 0.9700
C12 H12B 0.9700
C13 H13A 0.9600
C13 H13B 0.9600
C13 H13C 0.9600
C14 O7 1.402(4)
C14 C15 1.497(7)
C14 H14A 0.9700
C14 H14B 0.9700
C15 H15A 0.9600
C15 H15B 0.9600
C15 H15C 0.9600
C16 O8 1.393(4)
C16 C17 1.517(6)
C16 H16A 0.9700
C16 H16B 0.9700
C17 H17A 0.9600
C17 H17B 0.9600
C17 H17C 0.9600
C18 N8 1.332(4)
C18 N1 1.375(4)
C18 C19 1.433(6)
C19 C24 1.382(6)
C19 C20 1.409(6)
C20 C21 1.411(6)
C20 H20 0.9300
C21 C22 1.380(6)
C21 H21 0.9300
C22 C23 1.409(6)
C22 H22 0.9300
C23 C24 1.401(6)
C23 H23 0.9300
C24 C25 1.451(6)
C25 N2 1.330(5)
C25 N1 1.385(5)
C26 N2 1.348(4)
C26 N3 1.349(4)
C26 C27 1.450(6)
C27 C32 1.382(6)
C27 C28 1.411(6)
C28 C29 1.395(6)
C28 H28 0.9300
C29 C30 1.386(7)
C29 H29 0.9300
C30 C31 1.412(6)
C30 H30 0.9300
C31 C32 1.379(6)
C31 H31 0.9300
C32 C33 1.459(6)
C33 N4 1.360(4)
C33 N3 1.363(4)
C34 N4 1.302(4)
C34 N5 1.378(4)
C34 C35 1.473(6)
C35 C40 1.369(6)
C35 C36 1.439(6)
C36 C37 1.402(6)
C36 H36 0.9300
C37 C38 1.372(6)
C37 H37 0.9300
C38 C39 1.386(6)
C38 H38 0.9300
C39 C40 1.431(6)
C39 H39 0.9300
C40 C41 1.444(6)
C41 N6 1.325(5)
C41 N5 1.364(4)
C42 N6 1.308(4)
C42 N7 1.388(4)
C42 C43 1.462(6)
C43 C48 1.391(7)
C43 C44 1.416(6)
C44 C45 1.390(6)
C44 H44 0.9300
C45 C46 1.410(7)
C45 H45 0.9300
C46 C47 1.416(6)
C46 H46 0.9300
C47 C48 1.427(6)
C47 H47 0.9300
C48 C49 1.461(5)
C49 N8 1.311(4)
C49 N7 1.369(4)
Co1 P1 2.1647(13)
Co1 P2 2.1687(13)
Co1 P3 2.1716(14)
N1 Tb1 2.375(3)
N3 Tb1 2.405(3)
N5 Tb1 2.392(4)
N7 Tb1 2.394(3)
O1 P1 1.610(3)
O2 P1 1.593(3)
O3 P1 1.496(3)
O3 Tb1 2.265(3)
O4 P2 1.586(3)
O5 P2 1.609(3)
O6 P2 1.480(3)
O6 Tb1 2.271(3)
O7 P3 1.601(3)
O8 P3 1.607(3)
O9 P3 1.498(3)
O9 Tb1 2.276(3)

loop_
_geom_torsion_atom_site_label_1
_geom_torsion_atom_site_label_2
_geom_torsion_atom_site_label_3
_geom_torsion_atom_site_label_4
_geom_torsion
C5 C1 C2 C3 -1.4(6)
Co1 C1 C2 C3 -60.3(3)
C5 C1 C2 Co1 58.9(3)
C1 C2 C3 C4 0.2(6)
Co1 C2 C3 C4 -60.1(3)
C1 C2 C3 Co1 60.3(4)
C2 C3 C4 C5 1.2(5)
Co1 C3 C4 C5 -58.7(3)
C2 C3 C4 Co1 59.9(3)
C3 C4 C5 C1 -2.0(5)
Co1 C4 C5 C1 -61.1(3)
C3 C4 C5 Co1 59.0(3)
C2 C1 C5 C4 2.1(5)
Co1 C1 C5 C4 61.2(3)
C2 C1 C5 Co1 -59.1(3)
N8 C18 C19 C24 -174.9(4)
N1 C18 C19 C24 0.9(5)
N8 C18 C19 C20 5.3(8)
N1 C18 C19 C20 -178.8(4)
C24 C19 C20 C21 -0.4(7)
C18 C19 C20 C21 179.4(5)
C19 C20 C21 C22 -0.1(7)
C20 C21 C22 C23 1.2(8)
C21 C22 C23 C24 -1.6(7)
C20 C19 C24 C23 -0.2(7)
C18 C19 C24 C23 180.0(5)
C20 C19 C24 C25 -179.1(4)
C18 C19 C24 C25 1.1(5)
C22 C23 C24 C19 1.2(7)
C22 C23 C24 C25 179.8(5)
C19 C24 C25 N2 175.9(4)
C23 C24 C25 N2 -2.9(8)
C19 C24 C25 N1 -2.7(5)
C23 C24 C25 N1 178.4(4)
N2 C26 C27 C32 -175.4(4)
N3 C26 C27 C32 2.2(5)
N2 C26 C27 C28 -1.0(8)
N3 C26 C27 C28 176.6(4)
C32 C27 C28 C29 0.2(7)
C26 C27 C28 C29 -173.6(5)
C27 C28 C29 C30 -2.8(7)
C28 C29 C30 C31 2.8(8)
C29 C30 C31 C32 0.1(7)
C30 C31 C32 C27 -2.8(7)
C30 C31 C32 C33 175.4(5)
C28 C27 C32 C31 2.7(7)
C26 C27 C32 C31 177.8(4)
C28 C27 C32 C33 -175.9(4)
C26 C27 C32 C33 -0.8(5)
C31 C32 C33 N4 -5.6(8)
C27 C32 C33 N4 172.9(4)
C31 C32 C33 N3 -179.2(5)
C27 C32 C33 N3 -0.8(5)
N4 C34 C35 C40 -174.3(4)
N5 C34 C35 C40 1.7(5)
N4 C34 C35 C36 3.1(7)
N5 C34 C35 C36 179.1(4)
C40 C35 C36 C37 -0.2(7)
C34 C35 C36 C37 -177.2(4)
C35 C36 C37 C38 0.0(7)
C36 C37 C38 C39 0.8(8)
C37 C38 C39 C40 -1.3(7)
C36 C35 C40 C39 -0.3(7)
C34 C35 C40 C39 177.2(4)
C36 C35 C40 C41 -178.2(4)
C34 C35 C40 C41 -0.7(5)
C38 C39 C40 C35 1.0(7)
C38 C39 C40 C41 178.3(5)
C35 C40 C41 N6 177.7(4)
C39 C40 C41 N6 0.2(8)
C35 C40 C41 N5 -0.6(5)
C39 C40 C41 N5 -178.1(4)
N6 C42 C43 C48 -177.1(4)
N7 C42 C43 C48 3.1(5)
N6 C42 C43 C44 0.7(8)
N7 C42 C43 C44 -179.1(5)
C48 C43 C44 C45 -2.2(8)
C42 C43 C44 C45 -179.7(5)
C43 C44 C45 C46 1.3(8)
C44 C45 C46 C47 -0.9(8)
C45 C46 C47 C48 1.2(7)
C44 C43 C48 C47 2.8(8)
C42 C43 C48 C47 -179.3(4)
C44 C43 C48 C49 -178.3(5)
C42 C43 C48 C49 -0.4(5)
C46 C47 C48 C43 -2.1(7)
C46 C47 C48 C49 179.3(5)
C43 C48 C49 N8 175.0(4)
C47 C48 C49 N8 -6.3(8)
C43 C48 C49 N7 -2.5(5)
C47 C48 C49 N7 176.3(4)
C3 C2 Co1 C5 82.3(3)
C1 C2 Co1 C5 -38.2(3)
C3 C2 Co1 C4 38.4(3)
C1 C2 Co1 C4 -82.1(3)
C3 C2 Co1 C1 120.5(4)
C1 C2 Co1 C3 -120.5(4)
C3 C2 Co1 P1 170.3(2)
C1 C2 Co1 P1 49.8(3)
C3 C2 Co1 P2 -95.8(3)
C1 C2 Co1 P2 143.7(2)
C3 C2 Co1 P3 -0.4(4)
C1 C2 Co1 P3 -120.9(3)
C4 C5 Co1 C2 -79.2(3)
C1 C5 Co1 C2 37.0(3)
C1 C5 Co1 C4 116.3(4)
C4 C5 Co1 C1 -116.3(4)
C4 C5 Co1 C3 -36.5(3)
C1 C5 Co1 C3 79.7(3)
C4 C5 Co1 P1 164.5(2)
C1 C5 Co1 P1 -79.2(3)
C4 C5 Co1 P2 -73.8(4)
C1 C5 Co1 P2 42.5(5)
C4 C5 Co1 P3 69.7(3)
C1 C5 Co1 P3 -174.1(2)
C3 C4 Co1 C2 -37.9(3)
C5 C4 Co1 C2 82.9(3)
C3 C4 Co1 C5 -120.8(4)
C3 C4 Co1 C1 -81.1(3)
C5 C4 Co1 C1 39.6(3)
C5 C4 Co1 C3 120.8(4)
C3 C4 Co1 P1 -143.4(2)
C5 C4 Co1 P1 -22.6(3)
C3 C4 Co1 P2 33.0(3)
C5 C4 Co1 P2 153.8(2)
C3 C4 Co1 P3 123.8(3)
C5 C4 Co1 P3 -115.4(2)
C5 C1 Co1 C2 -119.1(4)
C2 C1 Co1 C5 119.1(4)
C2 C1 Co1 C4 80.1(3)
C5 C1 Co1 C4 -39.0(3)
C2 C1 Co1 C3 36.5(3)
C5 C1 Co1 C3 -82.7(3)
C2 C1 Co1 P1 -137.3(2)
C5 C1 Co1 P1 103.6(2)
C2 C1 Co1 P2 -44.7(3)
C5 C1 Co1 P2 -163.8(2)
C2 C1 Co1 P3 129.4(3)
C5 C1 Co1 P3 10.3(4)
C4 C3 Co1 C2 117.8(4)
C2 C3 Co1 C5 -81.0(3)
C4 C3 Co1 C5 36.7(3)
C2 C3 Co1 C4 -117.8(4)
C2 C3 Co1 C1 -36.6(3)
C4 C3 Co1 C1 81.2(3)
C2 C3 Co1 P1 -21.3(5)
C4 C3 Co1 P1 96.5(4)
C2 C3 Co1 P2 86.7(3)
C4 C3 Co1 P2 -155.5(3)
C2 C3 Co1 P3 179.8(2)
C4 C3 Co1 P3 -62.4(3)
N8 C18 N1 C25 173.2(4)
C19 C18 N1 C25 -2.6(4)
N8 C18 N1 Tb1 -31.2(5)
C19 C18 N1 Tb1 153.1(3)
N2 C25 N1 C18 -175.3(4)
C24 C25 N1 C18 3.3(4)
N2 C25 N1 Tb1 29.2(6)
C24 C25 N1 Tb1 -152.3(3)
N1 C25 N2 C26 7.1(6)
C24 C25 N2 C26 -171.2(4)
N3 C26 N2 C25 -6.5(6)
C27 C26 N2 C25 170.6(4)
N2 C26 N3 C33 174.7(4)
C27 C26 N3 C33 -2.6(4)
N2 C26 N3 Tb1 -30.0(5)
C27 C26 N3 Tb1 152.6(3)
N4 C33 N3 C26 -171.3(4)
C32 C33 N3 C26 2.1(4)
N4 C33 N3 Tb1 32.9(5)
C32 C33 N3 Tb1 -153.7(2)
N5 C34 N4 C33 -8.4(6)
C35 C34 N4 C33 166.7(4)
N3 C33 N4 C34 6.6(5)
C32 C33 N4 C34 -166.0(4)
N6 C41 N5 C34 -176.5(4)
C40 C41 N5 C34 1.7(4)
N6 C41 N5 Tb1 26.9(5)
C40 C41 N5 Tb1 -154.9(2)
N4 C34 N5 C41 173.7(4)
C35 C34 N5 C41 -2.1(4)
N4 C34 N5 Tb1 -29.6(5)
C35 C34 N5 Tb1 154.6(2)
N7 C42 N6 C41 -2.1(5)
C43 C42 N6 C41 178.2(4)
N5 C41 N6 C42 8.5(5)
C40 C41 N6 C42 -169.5(4)
N8 C49 N7 C42 -172.7(4)
C48 C49 N7 C42 4.5(4)
N8 C49 N7 Tb1 40.1(5)
C48 C49 N7 Tb1 -142.6(3)
N6 C42 N7 C49 175.4(4)
C43 C42 N7 C49 -4.8(4)
N6 C42 N7 Tb1 -37.9(5)
C43 C42 N7 Tb1 141.9(3)
N7 C49 N8 C18 0.3(6)
C48 C49 N8 C18 -176.6(4)
N1 C18 N8 C49 -6.1(6)
C19 C18 N8 C49 169.1(4)
C7 C6 O1 P1 -144.1(4)
C9 C8 O2 P1 -143.8(3)
C11 C10 O4 P2 -177.2(4)
C13 C12 O5 P2 175.4(3)
C15 C14 O7 P3 157.6(3)
C17 C16 O8 P3 170.0(3)
Tb1 O3 P1 O2 -139.8(2)
Tb1 O3 P1 O1 109.3(3)
Tb1 O3 P1 Co1 -14.3(3)
C8 O2 P1 O3 2.5(3)
C8 O2 P1 O1 116.8(3)
C8 O2 P1 Co1 -128.9(3)
C6 O1 P1 O3 48.1(3)
C6 O1 P1 O2 -65.9(3)
C6 O1 P1 Co1 178.6(2)
C2 Co1 P1 O3 145.81(15)
C5 Co1 P1 O3 -144.96(15)
C4 Co1 P1 O3 -130.41(19)
C1 Co1 P1 O3 174.96(15)
C3 Co1 P1 O3 160.9(3)
P2 Co1 P1 O3 52.31(16)
P3 Co1 P1 O3 -38.87(16)
C2 Co1 P1 O2 -89.35(15)
C5 Co1 P1 O2 -20.13(15)
C4 Co1 P1 O2 -5.58(19)
C1 Co1 P1 O2 -60.21(14)
C3 Co1 P1 O2 -74.3(3)
P2 Co1 P1 O2 177.15(15)
P3 Co1 P1 O2 85.96(15)
C2 Co1 P1 O1 21.96(15)
C5 Co1 P1 O1 91.19(14)
C4 Co1 P1 O1 105.74(19)
C1 Co1 P1 O1 51.11(14)
C3 Co1 P1 O1 37.0(3)
P2 Co1 P1 O1 -71.54(15)
P3 Co1 P1 O1 -162.72(14)
Tb1 O6 P2 O4 -129.8(2)
Tb1 O6 P2 O5 120.7(3)
Tb1 O6 P2 Co1 -2.4(3)
C10 O4 P2 O6 7.4(3)
C10 O4 P2 O5 121.9(3)
C10 O4 P2 Co1 -123.6(3)
C12 O5 P2 O6 42.3(3)
C12 O5 P2 O4 -72.1(3)
C12 O5 P2 Co1 171.1(3)
C2 Co1 P2 O6 -161.86(15)
C5 Co1 P2 O6 -166.9(4)
C4 Co1 P2 O6 138.11(18)
C1 Co1 P2 O6 -135.20(16)
C3 Co1 P2 O6 158.73(15)
P1 Co1 P2 O6 -44.35(15)
P3 Co1 P2 O6 48.08(15)
C2 Co1 P2 O4 -35.66(14)
C5 Co1 P2 O4 -40.7(4)
C4 Co1 P2 O4 -95.69(18)
C1 Co1 P2 O4 -9.00(16)
C3 Co1 P2 O4 -75.07(14)
P1 Co1 P2 O4 81.85(15)
P3 Co1 P2 O4 174.29(14)
C2 Co1 P2 O5 74.59(14)
C5 Co1 P2 O5 69.5(4)
C4 Co1 P2 O5 14.56(18)
C1 Co1 P2 O5 101.25(16)
C3 Co1 P2 O5 35.18(14)
P1 Co1 P2 O5 -167.91(14)
P3 Co1 P2 O5 -75.47(14)
Tb1 O9 P3 O7 -128.0(2)
Tb1 O9 P3 O8 121.8(2)
Tb1 O9 P3 Co1 -0.4(3)
C14 O7 P3 O9 4.5(3)
C14 O7 P3 O8 118.6(3)
C14 O7 P3 Co1 -128.6(3)
C16 O8 P3 O9 39.3(3)
C16 O8 P3 O7 -74.2(2)
C16 O8 P3 Co1 169.9(2)
C2 Co1 P3 O9 -142.9(3)
C5 Co1 P3 O9 144.72(15)
C4 Co1 P3 O9 -177.93(16)
C1 Co1 P3 O9 137.7(2)
C3 Co1 P3 O9 -143.15(15)
P1 Co1 P3 O9 45.40(16)
P2 Co1 P3 O9 -47.26(16)
C2 Co1 P3 O7 -16.6(3)
C5 Co1 P3 O7 -89.00(14)
C4 Co1 P3 O7 -51.66(14)
C1 Co1 P3 O7 -96.0(2)
C3 Co1 P3 O7 -16.88(14)
P1 Co1 P3 O7 171.67(14)
P2 Co1 P3 O7 79.02(14)
C2 Co1 P3 O8 93.8(3)
C5 Co1 P3 O8 21.47(13)
C4 Co1 P3 O8 58.82(13)
C1 Co1 P3 O8 14.5(2)
C3 Co1 P3 O8 93.60(13)
P1 Co1 P3 O8 -77.85(13)
P2 Co1 P3 O8 -170.50(13)
P1 O3 Tb1 O6 -28.8(2)
P1 O3 Tb1 O9 51.9(3)
P1 O3 Tb1 N1 -107.6(3)
P1 O3 Tb1 N5 126.6(3)
P1 O3 Tb1 N7 -175.7(3)
P1 O3 Tb1 N3 -48.3(5)
P2 O6 Tb1 O3 39.5(3)
P2 O6 Tb1 O9 -40.5(3)
P2 O6 Tb1 N1 141.2(3)
P2 O6 Tb1 N5 -103.4(3)
P2 O6 Tb1 N7 98.3(3)
P2 O6 Tb1 N3 -146.0(3)
P3 O9 Tb1 O3 -42.6(3)
P3 O9 Tb1 O6 41.0(3)
P3 O9 Tb1 N1 45.9(5)
P3 O9 Tb1 N5 -169.6(3)
P3 O9 Tb1 N7 -107.8(3)
P3 O9 Tb1 N3 120.5(3)
C18 N1 Tb1 O3 -27.5(3)
C25 N1 Tb1 O3 124.0(3)
C18 N1 Tb1 O6 -107.3(3)
C25 N1 Tb1 O6 44.1(3)
C18 N1 Tb1 O9 -112.2(3)
C25 N1 Tb1 O9 39.3(5)
C18 N1 Tb1 N5 106.3(3)
C25 N1 Tb1 N5 -102.2(3)
C18 N1 Tb1 N7 45.9(2)
C25 N1 Tb1 N7 -162.6(3)
C18 N1 Tb1 N3 167.5(3)
C25 N1 Tb1 N3 -41.0(3)
C41 N5 Tb1 O3 18.4(3)
C34 N5 Tb1 O3 -135.2(2)
C41 N5 Tb1 O6 152.0(2)
C34 N5 Tb1 O6 -1.6(4)
C41 N5 Tb1 O9 90.5(3)
C34 N5 Tb1 O9 -63.2(2)
C41 N5 Tb1 N1 -102.0(2)
C34 N5 Tb1 N1 104.3(2)
C41 N5 Tb1 N7 -42.0(2)
C34 N5 Tb1 N7 164.3(3)
C41 N5 Tb1 N3 -163.1(3)
C34 N5 Tb1 N3 43.2(2)
C49 N7 Tb1 O3 56.8(2)
C42 N7 Tb1 O3 -86.5(3)
C49 N7 Tb1 O6 -3.1(4)
C42 N7 Tb1 O6 -146.4(2)
C49 N7 Tb1 O9 122.3(2)
C42 N7 Tb1 O9 -21.0(3)
C49 N7 Tb1 N1 -48.3(2)
C42 N7 Tb1 N1 168.3(3)
C49 N7 Tb1 N5 -170.3(3)
C42 N7 Tb1 N5 46.3(2)
C49 N7 Tb1 N3 -109.0(2)
C42 N7 Tb1 N3 107.6(2)
C26 N3 Tb1 O3 -21.0(6)
C33 N3 Tb1 O3 130.6(3)
C26 N3 Tb1 O6 -40.5(2)
C33 N3 Tb1 O6 111.2(2)
C26 N3 Tb1 O9 -117.6(2)
C33 N3 Tb1 O9 34.1(3)
C26 N3 Tb1 N1 41.9(2)
C33 N3 Tb1 N1 -166.4(3)
C26 N3 Tb1 N5 163.4(3)
C33 N3 Tb1 N5 -45.0(2)
C26 N3 Tb1 N7 102.2(3)
C33 N3 Tb1 N7 -106.2(2)
